data_4113148
loop_
_publ_author_name
'William J. Evans'
'David S. Lee'
'Daniel B. Rego'
'Jeremy M. Perotti'
'Stosh A. Kozimor'
'Ericka K. Moore'
'Joseph W. Ziller'

_publ_section_title
;
 Expanding Dinitrogen Reduction Chemistry to Trivalent Lanthanides via the
 LnZ3/Alkali Metal Reduction System: Evaluation of the Generality of
 Forming Ln2(\m-\h2:\h2-N2) Complexes via LnZ3/K
;
_journal_name_full 'Journal of the American Chemical Society'
_journal_page_first 14574
_journal_page_last 14582
_journal_paper_doi 10.1021/ja046047s
_journal_volume 126
_journal_year 2004
_chemical_formula_sum 'C48 H120 K La N4 O6 Si8'
_chemical_formula_weight 1252.21
_chemical_name_systematic
; 
 ? 
;
_space_group_IT_number 15
_symmetry_cell_setting monoclinic
_symmetry_space_group_name_Hall '-C 2yc'
_symmetry_space_group_name_H-M 'C 1 2/c 1'
_atom_sites_solution_hydrogens geom
_atom_sites_solution_primary direct
_atom_sites_solution_secondary difmap
_audit_creation_method SHELXTL
_cell_angle_alpha 90.00
_cell_angle_beta 91.339(2)
_cell_angle_gamma 90.00
_cell_formula_units_Z 8
_cell_length_a 26.623(3)
_cell_length_b 30.624(3)
_cell_length_c 17.3572(17)
_cell_measurement_temperature 163(2)
_cell_volume 14148(3)
_computing_cell_refinement 'Bruker SMART/SAINT'
_computing_data_collection 'Bruker SMART'
_computing_data_reduction 'Bruker SAINT'
_computing_molecular_graphics 'Bruker SHELXTL'
_computing_publication_material 'Bruker SHELXTL'
_computing_structure_refinement 'Bruker SHELXTL'
_computing_structure_solution 'Bruker SHELXTL'
_diffrn_ambient_temperature 163(2)
_diffrn_measured_fraction_theta_full 0.997
_diffrn_measured_fraction_theta_max 0.997
_diffrn_measurement_device_type 'CCD area detector'
_diffrn_measurement_method 'omega scans'
_diffrn_radiation_monochromator graphite
_diffrn_radiation_source 'sealed tube'
_diffrn_radiation_type MoK\a
_diffrn_radiation_wavelength 0.71073
_diffrn_reflns_av_R_equivalents 0.0471
_diffrn_reflns_av_sigmaI/netI 0.0399
_diffrn_reflns_limit_h_max 33
_diffrn_reflns_limit_h_min -33
_diffrn_reflns_limit_k_max 38
_diffrn_reflns_limit_k_min -38
_diffrn_reflns_limit_l_max 21
_diffrn_reflns_limit_l_min -21
_diffrn_reflns_number 67725
_diffrn_reflns_theta_full 26.37
_diffrn_reflns_theta_max 26.37
_diffrn_reflns_theta_min 1.01
_diffrn_standards_decay_% '< 1.0'
_diffrn_standards_interval_count 'initial 50 frames recollected'
_diffrn_standards_number '50 frames'
_exptl_absorpt_coefficient_mu 0.839
_exptl_absorpt_correction_T_max 0.8241
_exptl_absorpt_correction_T_min 0.7810
_exptl_absorpt_correction_type multi-scan
_exptl_absorpt_process_details 'Bruker SADABS'
_exptl_crystal_colour colorless
_exptl_crystal_density_diffrn 1.176
_exptl_crystal_density_meas ?
_exptl_crystal_description hexagonal
_exptl_crystal_F_000 5376
_exptl_crystal_size_max 0.31
_exptl_crystal_size_mid 0.27
_exptl_crystal_size_min 0.24
_refine_diff_density_max 2.010
_refine_diff_density_min -1.299
_refine_diff_density_rms 0.139
_refine_ls_extinction_method none
_refine_ls_goodness_of_fit_ref 1.060
_refine_ls_hydrogen_treatment constr
_refine_ls_matrix_type full
_refine_ls_number_parameters 446
_refine_ls_number_reflns 14432
_refine_ls_number_restraints 294
_refine_ls_restrained_S_all 1.068
_refine_ls_R_factor_all 0.0987
_refine_ls_R_factor_gt 0.0662
_refine_ls_shift/su_max 0.010
_refine_ls_shift/su_mean 0.000
_refine_ls_structure_factor_coef Fsqd
_refine_ls_weighting_details 'calc w=1/[\s^2^(Fo^2^)+(0.1025P)^2^+138.7538P] where P=(Fo^2^+2Fc^2^)/3'
_refine_ls_weighting_scheme calc
_refine_ls_wR_factor_gt 0.1806
_refine_ls_wR_factor_ref 0.2144
_reflns_number_gt 10426
_reflns_number_total 14432
_reflns_threshold_expression >2sigma(I)
_cod_data_source_file ja046047ssi20040813_055856.cif
_cod_data_source_block dl32
_cod_depositor_comments
;
The following automatic conversions were performed:

'_exptl_crystal_density_meas' value 'n/a' was changed to '?' - the
value is perceived as not measured.

Automatic conversion script
Id: cif_fix_values 3008 2015-01-20 13:52:24Z robertas 
;
_cod_original_cell_volume 14147(2)
_cod_database_code 4113148

loop_
_symmetry_equiv_pos_as_xyz
'x, y, z'
'-x, y, -z+1/2'
'x+1/2, y+1/2, z'
'-x+1/2, y+1/2, -z+1/2'
'-x, -y, -z'
'x, -y, z-1/2'
'-x+1/2, -y+1/2, -z'
'x+1/2, -y+1/2, z-1/2'

loop_
_atom_site_label
_atom_site_type_symbol
_atom_site_fract_x
_atom_site_fract_y
_atom_site_fract_z
_atom_site_U_iso_or_equiv
_atom_site_adp_type
_atom_site_occupancy
_atom_site_symmetry_multiplicity
_atom_site_calc_flag
_atom_site_refinement_flags
La1 La 0.248160(11) 0.160459(10) 0.744993(17) 0.02699(12) Uani 1 1 d .
Si1 Si 0.37049(7) 0.20232(7) 0.82585(11) 0.0467(5) Uani 1 1 d .
Si2 Si 0.34406(7) 0.22801(6) 0.66685(11) 0.0410(4) Uani 1 1 d .
Si3 Si 0.30502(8) 0.08700(6) 0.61068(11) 0.0435(4) Uani 1 1 d .
Si4 Si 0.20595(8) 0.11596(7) 0.55321(10) 0.0453(4) Uani 1 1 d .
Si5 Si 0.22571(7) 0.14233(7) 0.94480(10) 0.0475(5) Uani 1 1 d .
Si6 Si 0.24123(7) 0.05925(6) 0.86479(11) 0.0445(4) Uani 1 1 d .
Si7 Si 0.11549(7) 0.18239(7) 0.75889(13) 0.0497(5) Uani 1 1 d .
Si8 Si 0.17388(8) 0.26300(7) 0.73817(17) 0.0643(7) Uani 1 1 d .
N1 N 0.32875(18) 0.20040(16) 0.7488(3) 0.0356(11) Uani 1 1 d .
N2 N 0.2518(2) 0.11706(16) 0.6252(3) 0.0357(11) Uani 1 1 d .
N3 N 0.23806(18) 0.11499(17) 0.8610(3) 0.0356(11) Uani 1 1 d .
N4 N 0.17240(19) 0.20703(17) 0.7465(4) 0.0443(13) Uani 1 1 d .
C1 C 0.3608(3) 0.2510(3) 0.8897(5) 0.082(3) Uani 1 1 d .
H1A H 0.3258 0.2518 0.9060 0.123 Uiso 1 1 calc R
H1B H 0.3682 0.2778 0.8611 0.123 Uiso 1 1 calc R
H1C H 0.3832 0.2490 0.9351 0.123 Uiso 1 1 calc R
C2 C 0.3673(3) 0.1516(3) 0.8864(5) 0.067(2) Uani 1 1 d .
H2A H 0.3722 0.1259 0.8538 0.100 Uiso 1 1 calc R
H2B H 0.3344 0.1499 0.9102 0.100 Uiso 1 1 calc R
H2C H 0.3937 0.1526 0.9267 0.100 Uiso 1 1 calc R
C3 C 0.4384(3) 0.2054(3) 0.8002(5) 0.0569(19) Uani 1 1 d .
H3A H 0.4465 0.1810 0.7661 0.085 Uiso 1 1 calc R
H3B H 0.4594 0.2037 0.8472 0.085 Uiso 1 1 calc R
H3C H 0.4448 0.2331 0.7738 0.085 Uiso 1 1 calc R
C4 C 0.2891(3) 0.2263(2) 0.5974(5) 0.0535(18) Uani 1 1 d .
H4A H 0.2592 0.2378 0.6225 0.080 Uiso 1 1 calc R
H4B H 0.2829 0.1961 0.5813 0.080 Uiso 1 1 calc R
H4C H 0.2964 0.2441 0.5521 0.080 Uiso 1 1 calc R
C5 C 0.3994(3) 0.2055(3) 0.6140(4) 0.0515(17) Uani 1 1 d .
H5A H 0.3941 0.1743 0.6038 0.077 Uiso 1 1 calc R
H5B H 0.4301 0.2094 0.6456 0.077 Uiso 1 1 calc R
H5C H 0.4028 0.2211 0.5651 0.077 Uiso 1 1 calc R
C6 C 0.3599(3) 0.2876(2) 0.6818(5) 0.059(2) Uani 1 1 d .
H6A H 0.3328 0.3019 0.7094 0.088 Uiso 1 1 calc R
H6B H 0.3639 0.3017 0.6316 0.088 Uiso 1 1 calc R
H6C H 0.3913 0.2901 0.7121 0.088 Uiso 1 1 calc R
C7 C 0.2935(4) 0.0272(3) 0.5874(5) 0.071(2) Uani 1 1 d .
H7A H 0.2722 0.0143 0.6268 0.106 Uiso 1 1 calc R
H7B H 0.3257 0.0117 0.5866 0.106 Uiso 1 1 calc R
H7C H 0.2766 0.0247 0.5368 0.106 Uiso 1 1 calc R
C8 C 0.3456(3) 0.1060(3) 0.5297(4) 0.0562(19) Uani 1 1 d .
H8A H 0.3260 0.1057 0.4812 0.084 Uiso 1 1 calc R
H8B H 0.3746 0.0865 0.5254 0.084 Uiso 1 1 calc R
H8C H 0.3574 0.1358 0.5404 0.084 Uiso 1 1 calc R
C9 C 0.3458(3) 0.0885(2) 0.7005(4) 0.0495(17) Uani 1 1 d .
H9A H 0.3264 0.0788 0.7445 0.074 Uiso 1 1 calc R
H9B H 0.3577 0.1184 0.7095 0.074 Uiso 1 1 calc R
H9C H 0.3747 0.0691 0.6942 0.074 Uiso 1 1 calc R
C10 C 0.2297(4) 0.1105(4) 0.4524(4) 0.074(3) Uani 1 1 d .
H10A H 0.2496 0.0837 0.4485 0.111 Uiso 1 1 calc R
H10B H 0.2508 0.1357 0.4405 0.111 Uiso 1 1 calc R
H10C H 0.2012 0.1092 0.4158 0.111 Uiso 1 1 calc R
C11 C 0.1690(3) 0.1681(3) 0.5514(5) 0.063(2) Uani 1 1 d .
H11A H 0.1550 0.1732 0.6023 0.095 Uiso 1 1 calc R
H11B H 0.1416 0.1658 0.5129 0.095 Uiso 1 1 calc R
H11C H 0.1910 0.1924 0.5380 0.095 Uiso 1 1 calc R
C12 C 0.1602(3) 0.0691(3) 0.5630(4) 0.061(2) Uani 1 1 d .
H12A H 0.1458 0.0696 0.6145 0.091 Uiso 1 1 calc R
H12B H 0.1778 0.0414 0.5555 0.091 Uiso 1 1 calc R
H12C H 0.1331 0.0719 0.5240 0.091 Uiso 1 1 calc R
C13 C 0.2686(3) 0.1278(4) 1.0288(4) 0.084(3) Uani 1 1 d .
H13A H 0.2666 0.0963 1.0387 0.126 Uiso 1 1 calc R
H13B H 0.2583 0.1438 1.0747 0.126 Uiso 1 1 calc R
H13C H 0.3033 0.1356 1.0168 0.126 Uiso 1 1 calc R
C14 C 0.2309(3) 0.2022(3) 0.9283(5) 0.068(3) Uani 1 1 d .
H14A H 0.2643 0.2090 0.9089 0.102 Uiso 1 1 calc R
H14B H 0.2260 0.2177 0.9769 0.102 Uiso 1 1 calc R
H14C H 0.2052 0.2114 0.8904 0.102 Uiso 1 1 calc R
C15 C 0.1605(3) 0.1333(3) 0.9815(4) 0.0528(18) Uani 1 1 d .
H15A H 0.1556 0.1022 0.9920 0.079 Uiso 1 1 calc R
H15B H 0.1357 0.1430 0.9426 0.079 Uiso 1 1 calc R
H15C H 0.1562 0.1500 1.0291 0.079 Uiso 1 1 calc R
C16 C 0.3048(3) 0.0383(3) 0.8955(5) 0.068(2) Uani 1 1 d .
H16A H 0.3145 0.0510 0.9455 0.103 Uiso 1 1 calc R
H16B H 0.3295 0.0466 0.8571 0.103 Uiso 1 1 calc R
H16C H 0.3037 0.0064 0.9000 0.103 Uiso 1 1 calc R
C17 C 0.2229(4) 0.0347(2) 0.7695(4) 0.060(2) Uani 1 1 d .
H17A H 0.1896 0.0455 0.7533 0.090 Uiso 1 1 calc R
H17B H 0.2219 0.0028 0.7742 0.090 Uiso 1 1 calc R
H17C H 0.2475 0.0430 0.7310 0.090 Uiso 1 1 calc R
C18 C 0.1968(3) 0.0321(3) 0.9329(5) 0.058(2) Uani 1 1 d .
H18A H 0.1623 0.0413 0.9205 0.088 Uiso 1 1 calc R
H18B H 0.2057 0.0405 0.9860 0.088 Uiso 1 1 calc R
H18C H 0.1994 0.0003 0.9276 0.088 Uiso 1 1 calc R
C19 C 0.0665(3) 0.1963(4) 0.6827(6) 0.086(3) Uani 1 1 d .
H19A H 0.0610 0.2280 0.6820 0.129 Uiso 1 1 calc R
H19B H 0.0350 0.1814 0.6942 0.129 Uiso 1 1 calc R
H19C H 0.0781 0.1868 0.6322 0.129 Uiso 1 1 calc R
C20 C 0.0835(3) 0.1963(3) 0.8513(5) 0.063(2) Uani 1 1 d .
H20A H 0.1065 0.1905 0.8950 0.094 Uiso 1 1 calc R
H20B H 0.0532 0.1785 0.8559 0.094 Uiso 1 1 calc R
H20C H 0.0743 0.2273 0.8509 0.094 Uiso 1 1 calc R
C21 C 0.1239(3) 0.1215(2) 0.7569(4) 0.0518(18) Uani 1 1 d .
H21A H 0.1491 0.1129 0.7961 0.078 Uiso 1 1 calc R
H21B H 0.1353 0.1126 0.7059 0.078 Uiso 1 1 calc R
H21C H 0.0919 0.1072 0.7675 0.078 Uiso 1 1 calc R
C22 C 0.1264(3) 0.2916(3) 0.7990(8) 0.095(4) Uani 1 1 d .
H22A H 0.0926 0.2813 0.7846 0.142 Uiso 1 1 calc R
H22B H 0.1285 0.3232 0.7906 0.142 Uiso 1 1 calc R
H22C H 0.1334 0.2851 0.8535 0.142 Uiso 1 1 calc R
C23 C 0.1622(3) 0.2826(3) 0.6372(7) 0.084(3) Uani 1 1 d .
H23A H 0.1303 0.2707 0.6173 0.125 Uiso 1 1 calc R
H23B H 0.1895 0.2728 0.6046 0.125 Uiso 1 1 calc R
H23C H 0.1606 0.3146 0.6367 0.125 Uiso 1 1 calc R
C24 C 0.2352(3) 0.2866(2) 0.7734(6) 0.074(3) Uani 1 1 d .
H24A H 0.2627 0.2735 0.7448 0.111 Uiso 1 1 calc R
H24B H 0.2399 0.2802 0.8285 0.111 Uiso 1 1 calc R
H24C H 0.2350 0.3182 0.7655 0.111 Uiso 1 1 calc R
K1 K 0.0000 -0.07069(7) 0.7500 0.0541(6) Uani 1 2 d S
O1 O 0.0073(2) -0.0078(2) 0.8584(4) 0.0751(17) Uiso 1 1 d D
C25 C 0.0527(3) 0.0108(3) 0.8900(6) 0.0802(13) Uiso 1 1 d D
H25A H 0.0773 0.0156 0.8490 0.096 Uiso 1 1 calc R
H25B H 0.0679 -0.0089 0.9294 0.096 Uiso 1 1 calc R
C26 C 0.0380(4) 0.0530(3) 0.9254(6) 0.0802(13) Uiso 1 1 d D
H26A H 0.0294 0.0491 0.9801 0.096 Uiso 1 1 calc R
H26B H 0.0654 0.0747 0.9220 0.096 Uiso 1 1 calc R
C27 C -0.0061(4) 0.0665(3) 0.8791(6) 0.0802(13) Uiso 1 1 d D
H27A H 0.0039 0.0817 0.8315 0.096 Uiso 1 1 calc R
H27B H -0.0282 0.0859 0.9089 0.096 Uiso 1 1 calc R
C28 C -0.0313(3) 0.0248(3) 0.8609(6) 0.0802(13) Uiso 1 1 d D
H28A H -0.0557 0.0175 0.9010 0.096 Uiso 1 1 calc R
H28B H -0.0494 0.0267 0.8105 0.096 Uiso 1 1 calc R
O2 O 0.0986(2) -0.0647(2) 0.7322(4) 0.0777(17) Uiso 1 1 d D
C29 C 0.1217(4) -0.0672(4) 0.6595(6) 0.0960(17) Uiso 1 1 d D
H29A H 0.1172 -0.0393 0.6313 0.115 Uiso 1 1 calc R
H29B H 0.1062 -0.0909 0.6283 0.115 Uiso 1 1 calc R
C30 C 0.1743(4) -0.0759(4) 0.6727(6) 0.0960(17) Uiso 1 1 d D
H30A H 0.1943 -0.0491 0.6647 0.115 Uiso 1 1 calc R
H30B H 0.1859 -0.0987 0.6367 0.115 Uiso 1 1 calc R
C31 C 0.1800(4) -0.0908(4) 0.7515(6) 0.0960(17) Uiso 1 1 d D
H31A H 0.2090 -0.0761 0.7773 0.115 Uiso 1 1 calc R
H31B H 0.1857 -0.1227 0.7530 0.115 Uiso 1 1 calc R
C32 C 0.1334(4) -0.0797(4) 0.7898(6) 0.0960(17) Uiso 1 1 d D
H32A H 0.1199 -0.1057 0.8162 0.115 Uiso 1 1 calc R
H32B H 0.1397 -0.0566 0.8288 0.115 Uiso 1 1 calc R
O3 O 0.0104(3) -0.1347(2) 0.8534(4) 0.098(2) Uiso 1 1 d D
C33 C 0.0339(5) -0.1294(4) 0.9260(7) 0.116(2) Uiso 1 1 d D
H33A H 0.0247 -0.1010 0.9487 0.140 Uiso 1 1 calc R
H33B H 0.0709 -0.1307 0.9216 0.140 Uiso 1 1 calc R
C34 C 0.0162(6) -0.1653(4) 0.9735(7) 0.116(2) Uiso 1 1 d D
H34A H 0.0450 -0.1791 1.0010 0.140 Uiso 1 1 calc R
H34B H -0.0071 -0.1540 1.0123 0.140 Uiso 1 1 calc R
C35 C -0.0084(5) -0.1962(4) 0.9265(7) 0.116(2) Uiso 1 1 d D
H35A H -0.0431 -0.2009 0.9441 0.140 Uiso 1 1 calc R
H35B H 0.0097 -0.2244 0.9285 0.140 Uiso 1 1 calc R
C36 C -0.0093(5) -0.1788(4) 0.8482(7) 0.116(2) Uiso 1 1 d D
H36A H 0.0119 -0.1969 0.8146 0.140 Uiso 1 1 calc R
H36B H -0.0440 -0.1786 0.8266 0.140 Uiso 1 1 calc R
K2 K 0.5000 -0.06787(9) 0.7500 0.0689(7) Uani 1 2 d S
O4 O 0.5026(4) -0.1281(3) 0.6380(6) 0.140(3) Uiso 1 1 d D
C37 C 0.4650(6) -0.1328(5) 0.5782(9) 0.143(3) Uiso 1 1 d D
H37A H 0.4635 -0.1065 0.5452 0.171 Uiso 1 1 calc R
H37B H 0.4315 -0.1376 0.6004 0.171 Uiso 1 1 calc R
C38 C 0.4803(6) -0.1707(5) 0.5341(8) 0.143(3) Uiso 1 1 d D
H38A H 0.4504 -0.1883 0.5189 0.171 Uiso 1 1 calc R
H38B H 0.4971 -0.1612 0.4866 0.171 Uiso 1 1 calc R
C39 C 0.5139(6) -0.1960(5) 0.5809(9) 0.143(3) Uiso 1 1 d D
H39A H 0.5479 -0.1961 0.5593 0.171 Uiso 1 1 calc R
H39B H 0.5019 -0.2265 0.5848 0.171 Uiso 1 1 calc R
C40 C 0.5141(6) -0.1750(4) 0.6553(8) 0.143(3) Uiso 1 1 d D
H40A H 0.5474 -0.1779 0.6815 0.171 Uiso 1 1 calc R
H40B H 0.4883 -0.1878 0.6886 0.171 Uiso 1 1 calc R
O5 O 0.4941(6) -0.0064(4) 0.8596(8) 0.179(5) Uiso 1 1 d D
C41 C 0.4486(7) 0.0098(8) 0.8944(16) 0.278(7) Uiso 1 1 d D
H41A H 0.4349 -0.0119 0.9308 0.334 Uiso 1 1 calc R
H41B H 0.4225 0.0167 0.8547 0.334 Uiso 1 1 calc R
C42 C 0.4657(10) 0.0496(8) 0.9353(14) 0.278(7) Uiso 1 1 d D
H42A H 0.4374 0.0696 0.9455 0.334 Uiso 1 1 calc R
H42B H 0.4836 0.0425 0.9844 0.334 Uiso 1 1 calc R
C43 C 0.5000(10) 0.0680(6) 0.8785(17) 0.278(7) Uiso 1 1 d D
H43A H 0.5210 0.0917 0.9008 0.334 Uiso 1 1 calc R
H43B H 0.4816 0.0790 0.8322 0.334 Uiso 1 1 calc R
C44 C 0.5299(7) 0.0288(8) 0.8613(17) 0.278(7) Uiso 1 1 d D
H44A H 0.5463 0.0318 0.8109 0.334 Uiso 1 1 calc R
H44B H 0.5561 0.0239 0.9018 0.334 Uiso 1 1 calc R
O6 O 0.4009(3) -0.0654(3) 0.7446(5) 0.104(2) Uiso 1 1 d D
C45 C 0.3686(4) -0.0691(5) 0.6789(6) 0.112(2) Uiso 1 1 d D
H45A H 0.3804 -0.0925 0.6444 0.134 Uiso 1 1 calc R
H45B H 0.3676 -0.0413 0.6499 0.134 Uiso 1 1 calc R
C46 C 0.3189(4) -0.0795(5) 0.7073(7) 0.112(2) Uiso 1 1 d D
H46A H 0.2947 -0.0563 0.6922 0.134 Uiso 1 1 calc R
H46B H 0.3069 -0.1075 0.6848 0.134 Uiso 1 1 calc R
C47 C 0.3221(4) -0.0830(5) 0.7890(7) 0.112(2) Uiso 1 1 d D
H47A H 0.3068 -0.0571 0.8133 0.134 Uiso 1 1 calc R
H47B H 0.3042 -0.1094 0.8065 0.134 Uiso 1 1 calc R
C48 C 0.3740(4) -0.0857(4) 0.8092(7) 0.112(2) Uiso 1 1 d D
H48A H 0.3843 -0.1166 0.8158 0.134 Uiso 1 1 calc R
H48B H 0.3813 -0.0699 0.8579 0.134 Uiso 1 1 calc R

loop_
_atom_site_aniso_label
_atom_site_aniso_U_11
_atom_site_aniso_U_22
_atom_site_aniso_U_33
_atom_site_aniso_U_23
_atom_site_aniso_U_13
_atom_site_aniso_U_12
La1 0.02626(18) 0.02456(18) 0.03025(19) -0.00188(12) 0.00315(12) -0.00252(12)
Si1 0.0289(9) 0.0673(13) 0.0440(10) -0.0125(9) 0.0048(7) -0.0131(8)
Si2 0.0347(9) 0.0365(9) 0.0521(11) 0.0007(8) 0.0071(8) -0.0064(7)
Si3 0.0571(12) 0.0386(10) 0.0350(9) -0.0065(7) 0.0079(8) 0.0022(8)
Si4 0.0510(11) 0.0534(11) 0.0314(9) -0.0019(8) -0.0023(8) -0.0151(9)
Si5 0.0436(10) 0.0686(13) 0.0304(9) -0.0121(8) 0.0064(7) -0.0151(9)
Si6 0.0489(11) 0.0427(10) 0.0422(10) 0.0140(8) 0.0080(8) 0.0035(8)
Si7 0.0292(9) 0.0492(11) 0.0706(13) 0.0121(10) 0.0021(9) -0.0032(8)
Si8 0.0404(11) 0.0326(10) 0.121(2) 0.0071(11) 0.0264(12) 0.0057(8)
N1 0.029(2) 0.036(3) 0.042(3) -0.007(2) 0.005(2) -0.006(2)
N2 0.046(3) 0.030(3) 0.030(3) -0.0035(19) 0.002(2) -0.004(2)
N3 0.034(3) 0.042(3) 0.031(3) 0.001(2) 0.002(2) -0.005(2)
N4 0.028(3) 0.034(3) 0.071(4) 0.005(3) 0.008(3) 0.000(2)
C1 0.052(5) 0.116(8) 0.078(6) -0.053(6) 0.012(4) -0.033(5)
C2 0.046(4) 0.104(7) 0.050(4) 0.012(4) -0.007(3) -0.018(4)
C3 0.035(4) 0.079(6) 0.057(5) -0.001(4) 0.001(3) -0.009(4)
C4 0.049(4) 0.046(4) 0.065(5) 0.019(3) 0.002(3) -0.003(3)
C5 0.043(4) 0.060(5) 0.053(4) 0.001(3) 0.016(3) -0.005(3)
C6 0.053(4) 0.041(4) 0.083(6) 0.002(4) 0.013(4) -0.013(3)
C7 0.099(7) 0.048(5) 0.066(5) -0.019(4) 0.019(5) 0.004(4)
C8 0.057(4) 0.074(5) 0.038(4) -0.009(3) 0.015(3) -0.002(4)
C9 0.056(4) 0.047(4) 0.047(4) -0.002(3) 0.007(3) 0.011(3)
C10 0.077(6) 0.112(8) 0.034(4) -0.004(4) 0.003(4) -0.029(5)
C11 0.057(5) 0.069(5) 0.062(5) 0.017(4) -0.025(4) -0.007(4)
C12 0.064(5) 0.069(5) 0.050(4) -0.017(4) 0.004(4) -0.026(4)
C13 0.059(5) 0.158(10) 0.034(4) -0.009(5) -0.001(4) -0.020(6)
C14 0.069(5) 0.069(5) 0.068(5) -0.038(4) 0.030(4) -0.034(4)
C15 0.051(4) 0.068(5) 0.040(4) -0.005(3) 0.012(3) -0.009(4)
C16 0.063(5) 0.071(5) 0.072(5) 0.035(4) 0.018(4) 0.020(4)
C17 0.093(6) 0.033(4) 0.055(4) 0.000(3) 0.018(4) 0.003(4)
C18 0.064(5) 0.054(4) 0.057(5) 0.022(4) 0.011(4) -0.003(4)
C19 0.036(4) 0.116(8) 0.106(8) 0.048(7) -0.009(4) -0.008(5)
C20 0.040(4) 0.054(5) 0.094(6) 0.007(4) 0.020(4) 0.003(3)
C21 0.048(4) 0.058(4) 0.049(4) -0.003(3) -0.005(3) -0.023(3)
C22 0.061(5) 0.041(4) 0.185(12) -0.002(6) 0.053(7) 0.009(4)
C23 0.054(5) 0.049(5) 0.148(10) 0.036(5) 0.024(6) 0.012(4)
C24 0.052(5) 0.034(4) 0.138(9) -0.012(5) 0.032(5) -0.009(3)
K1 0.0386(11) 0.0452(12) 0.0779(16) 0.000 -0.0152(10) 0.000
K2 0.0325(11) 0.0722(17) 0.102(2) 0.000 0.0068(12) 0.000

loop_
_atom_type_symbol
_atom_type_description
_atom_type_scat_dispersion_real
_atom_type_scat_dispersion_imag
_atom_type_scat_source
C C 0.0033 0.0016 'International Tables Vol C Tables 4.2.6.8 and 6.1.1.4'
H H 0.0000 0.0000 'International Tables Vol C Tables 4.2.6.8 and 6.1.1.4'
N N 0.0061 0.0033 'International Tables Vol C Tables 4.2.6.8 and 6.1.1.4'
O O 0.0106 0.0060 'International Tables Vol C Tables 4.2.6.8 and 6.1.1.4'
Si Si 0.0817 0.0704 'International Tables Vol C Tables 4.2.6.8 and 6.1.1.4'
K K 0.2009 0.2494 'International Tables Vol C Tables 4.2.6.8 and 6.1.1.4'
La La -0.2871 2.4523 'International Tables Vol C Tables 4.2.6.8 and 6.1.1.4'

loop_
_geom_angle_atom_site_label_1
_geom_angle_atom_site_label_2
_geom_angle_atom_site_label_3
_geom_angle
_geom_angle_site_symmetry_1
_geom_angle_site_symmetry_3
N3 La1 N1 111.64(17) . .
N3 La1 N4 102.27(18) . .
N1 La1 N4 115.01(18) . .
N3 La1 N2 112.96(17) . .
N1 La1 N2 103.77(16) . .
N4 La1 N2 111.54(19) . .
N1 Si1 C3 115.2(3) . .
N1 Si1 C2 111.7(3) . .
C3 Si1 C2 103.4(4) . .
N1 Si1 C1 113.0(4) . .
C3 Si1 C1 104.3(4) . .
C2 Si1 C1 108.6(5) . .
N1 Si2 C4 108.8(3) . .
N1 Si2 C5 115.3(3) . .
C4 Si2 C5 106.5(4) . .
N1 Si2 C6 114.8(3) . .
C4 Si2 C6 106.5(4) . .
C5 Si2 C6 104.2(3) . .
N2 Si3 C9 109.2(3) . .
N2 Si3 C8 115.7(3) . .
C9 Si3 C8 106.3(4) . .
N2 Si3 C7 114.8(4) . .
C9 Si3 C7 106.7(4) . .
C8 Si3 C7 103.5(4) . .
N2 Si4 C11 111.0(3) . .
N2 Si4 C10 115.3(4) . .
C11 Si4 C10 104.3(4) . .
N2 Si4 C12 113.3(3) . .
C11 Si4 C12 107.9(4) . .
C10 Si4 C12 104.3(4) . .
N3 Si5 C14 109.5(3) . .
N3 Si5 C15 114.3(3) . .
C14 Si5 C15 105.6(4) . .
N3 Si5 C13 114.5(4) . .
C14 Si5 C13 107.8(5) . .
C15 Si5 C13 104.5(4) . .
N3 Si6 C17 110.8(3) . .
N3 Si6 C16 113.3(4) . .
C17 Si6 C16 109.2(4) . .
N3 Si6 C18 115.7(3) . .
C17 Si6 C18 102.9(4) . .
C16 Si6 C18 104.2(4) . .
N4 Si7 C21 109.2(3) . .
N4 Si7 C20 115.2(3) . .
C21 Si7 C20 107.3(4) . .
N4 Si7 C19 114.3(4) . .
C21 Si7 C19 107.0(4) . .
C20 Si7 C19 103.1(4) . .
N4 Si8 C23 113.2(4) . .
N4 Si8 C24 112.2(3) . .
C23 Si8 C24 107.9(4) . .
N4 Si8 C22 113.5(4) . .
C23 Si8 C22 106.1(5) . .
C24 Si8 C22 103.2(5) . .
Si2 N1 Si1 117.8(3) . .
Si2 N1 La1 116.5(3) . .
Si1 N1 La1 125.7(3) . .
Si3 N2 Si4 117.1(3) . .
Si3 N2 La1 117.5(3) . .
Si4 N2 La1 125.4(3) . .
Si6 N3 Si5 117.7(3) . .
Si6 N3 La1 126.0(3) . .
Si5 N3 La1 116.3(3) . .
Si7 N4 Si8 118.2(3) . .
Si7 N4 La1 118.2(3) . .
Si8 N4 La1 123.6(3) . .
O2 K1 O2 172.1(3) . 2_556
O2 K1 O3 93.4(2) . 2_556
O2 K1 O3 92.4(2) 2_556 2_556
O2 K1 O3 92.4(2) . .
O2 K1 O3 93.4(2) 2_556 .
O3 K1 O3 85.4(3) 2_556 .
O2 K1 O1 88.7(2) . .
O2 K1 O1 85.7(2) 2_556 .
O3 K1 O1 177.4(2) 2_556 .
O3 K1 O1 92.9(2) . .
O2 K1 O1 85.7(2) . 2_556
O2 K1 O1 88.7(2) 2_556 2_556
O3 K1 O1 92.9(2) 2_556 2_556
O3 K1 O1 177.4(2) . 2_556
O1 K1 O1 88.8(3) . 2_556
C28 O1 C25 108.1(6) . .
C28 O1 K1 118.6(5) . .
C25 O1 K1 126.6(5) . .
O1 C25 C26 106.0(7) . .
C27 C26 C25 103.5(7) . .
C26 C27 C28 103.2(7) . .
O1 C28 C27 106.7(7) . .
C29 O2 C32 108.6(7) . .
C29 O2 K1 123.3(6) . .
C32 O2 K1 121.6(6) . .
O2 C29 C30 108.0(8) . .
C29 C30 C31 106.8(8) . .
C30 C31 C32 106.7(8) . .
O2 C32 C31 107.4(8) . .
C33 O3 C36 108.4(8) . .
C33 O3 K1 123.8(7) . .
C36 O3 K1 127.6(6) . .
O3 C33 C34 106.2(9) . .
C35 C34 C33 109.4(10) . .
C34 C35 C36 107.0(9) . .
O3 C36 C35 106.5(9) . .
O6 K2 O6 176.7(4) 2_656 .
O6 K2 O4 92.1(3) 2_656 2_656
O6 K2 O4 90.1(3) . 2_656
O6 K2 O4 90.1(3) 2_656 .
O6 K2 O4 92.1(3) . .
O4 K2 O4 93.2(5) 2_656 .
O6 K2 O5 91.7(4) 2_656 .
O6 K2 O5 86.0(4) . .
O4 K2 O5 88.0(4) 2_656 .
O4 K2 O5 177.8(4) . .
O6 K2 O5 86.0(4) 2_656 2_656
O6 K2 O5 91.7(4) . 2_656
O4 K2 O5 177.8(4) 2_656 2_656
O4 K2 O5 88.0(4) . 2_656
O5 K2 O5 90.9(6) . 2_656
C37 O4 C40 100.6(10) . .
C37 O4 K2 124.5(8) . .
C40 O4 K2 121.5(8) . .
O4 C37 C38 105.3(10) . .
C39 C38 C37 108.3(10) . .
C38 C39 C40 104.9(10) . .
C39 C40 O4 104.6(10) . .
C44 O5 C41 107.2(12) . .
C44 O5 K2 119.3(13) . .
C41 O5 K2 126.6(13) . .
O5 C41 C42 103.2(13) . .
C43 C42 C41 100.7(14) . .
C42 C43 C44 99.8(14) . .
O5 C44 C43 104.6(13) . .
C45 O6 C48 106.2(8) . .
C45 O6 K2 127.9(7) . .
C48 O6 K2 117.5(6) . .
O6 C45 C46 106.5(9) . .
C47 C46 C45 108.7(9) . .
C48 C47 C46 106.6(9) . .
C47 C48 O6 105.9(9) . .

loop_
_geom_bond_atom_site_label_1
_geom_bond_atom_site_label_2
_geom_bond_distance
_geom_bond_site_symmetry_2
La1 N3 2.468(5) .
La1 N1 2.469(5) .
La1 N4 2.471(5) .
La1 N2 2.472(5) .
Si1 N1 1.720(5) .
Si1 C3 1.875(7) .
Si1 C2 1.878(9) .
Si1 C1 1.880(9) .
Si2 N1 1.712(5) .
Si2 C4 1.875(8) .
Si2 C5 1.884(7) .
Si2 C6 1.890(7) .
Si3 N2 1.714(6) .
Si3 C9 1.879(8) .
Si3 C8 1.885(7) .
Si3 C7 1.899(8) .
Si4 N2 1.726(5) .
Si4 C11 1.874(9) .
Si4 C10 1.882(8) .
Si4 C12 1.894(7) .
Si5 N3 1.717(5) .
Si5 C14 1.861(9) .
Si5 C15 1.885(7) .
Si5 C13 1.885(9) .
Si6 N3 1.710(6) .
Si6 C17 1.871(8) .
Si6 C16 1.876(8) .
Si6 C18 1.885(7) .
Si7 N4 1.711(5) .
Si7 C21 1.879(8) .
Si7 C20 1.882(9) .
Si7 C19 1.885(9) .
Si8 N4 1.721(6) .
Si8 C23 1.872(11) .
Si8 C24 1.874(9) .
Si8 C22 1.881(9) .
K1 O2 2.657(6) .
K1 O2 2.657(6) 2_556
K1 O3 2.668(8) 2_556
K1 O3 2.668(8) .
K1 O1 2.696(6) .
K1 O1 2.696(6) 2_556
O1 C28 1.432(9) .
O1 C25 1.434(9) .
C25 C26 1.488(10) .
C26 C27 1.467(11) .
C27 C28 1.473(10) .
O2 C29 1.417(10) .
O2 C32 1.424(10) .
C29 C30 1.439(11) .
C30 C31 1.445(11) .
C31 C32 1.462(11) .
O3 C33 1.402(10) .
O3 C36 1.451(11) .
C33 C34 1.458(12) .
C34 C35 1.402(12) .
C35 C36 1.459(12) .
K2 O6 2.638(8) 2_656
K2 O6 2.638(8) .
K2 O4 2.682(10) 2_656
K2 O4 2.682(10) .
K2 O5 2.685(13) .
K2 O5 2.685(13) 2_656
O4 C37 1.433(12) .
O4 C40 1.498(12) .
C37 C38 1.452(12) .
C38 C39 1.425(13) .
C39 C40 1.444(12) .
O5 C44 1.439(14) .
O5 C41 1.453(13) .
C41 C42 1.477(14) .
C42 C43 1.471(16) .
C43 C44 1.475(14) .
O6 C45 1.416(10) .
O6 C48 1.482(11) .
C45 C46 1.458(11) .
C46 C47 1.422(12) .
C47 C48 1.421(12) .
